data_1543345
loop_
_publ_author_name
'Karrouchi, Khalid'
'Ramli, Youssef'
'Taoufik, Jamal'
'Radi, Smaail'
'Ansar, Mhammed'
'Mague, Joel T.'

_publ_section_title
;
 5-Methyl-<i>N</i>'-[(<i>Z</i>)-4-methylbenzylidene]-1<i>H</i>-pyrazole-3-carbohydrazide
;
_journal_coeditor_code HB4045
_journal_issue 5
_journal_name_full IUCrData
_journal_page_first x160793
_journal_paper_doi 10.1107/S2414314616007938
_journal_volume 1
_journal_year 2016
_chemical_formula_iupac 'C13 H14 N4 O'
_chemical_formula_moiety 'C13 H14 N4 O'
_chemical_formula_sum 'C13 H14 N4 O'
_chemical_formula_weight 242.28
_chemical_name_systematic 5-Methyl-<i>N</i>'-[(<i>Z</i>)-4-methylbenzylidene]-1<i>H</i>-pyrazole-3-carbohydrazide
_space_group_crystal_system monoclinic
_space_group_IT_number 14
_space_group_name_Hall '-P 2ybc'
_space_group_name_H-M_alt 'P 1 21/c 1'
_symmetry_space_group_name_Hall '-P 2ybc'
_symmetry_space_group_name_H-M 'P 1 21/c 1'
_atom_sites_solution_hydrogens mixed
_atom_sites_solution_primary direct
_atom_sites_solution_secondary difmap
_audit_creation_method SHELXL-2014/7
_cell_angle_alpha 90
_cell_angle_beta 105.7460(10)
_cell_angle_gamma 90
_cell_formula_units_Z 4
_cell_length_a 6.32830(10)
_cell_length_b 19.6204(4)
_cell_length_c 10.1245(2)
_cell_measurement_reflns_used 9985
_cell_measurement_temperature 150(2)
_cell_measurement_theta_max 72.4199
_cell_measurement_theta_min 4.5072
_cell_volume 1209.92(4)
_computing_cell_refinement
;
<i>SAINT</i> (Bruker, 2016)
;
_computing_data_collection
;
<i>APEX3</i> (Bruker, 2016)
;
_computing_data_reduction
;
<i>SAINT</i>  (Bruker, 2016)
;
_computing_molecular_graphics
;
<i>DIAMOND</i> (Brandenburg & Putz, 2012)
;
_computing_publication_material
;
<i>SHELXTL</i> (Sheldrick, 2008)
;
_computing_structure_refinement
;
<i>SHELXL2014</i> (Sheldrick, 2015b)
;
_computing_structure_solution
;
<i>SHELXT</i> (Sheldrick, 2015a)
;
_diffrn_ambient_temperature 150(2)
_diffrn_detector_area_resol_mean 10.4167
_diffrn_measured_fraction_theta_full 1.000
_diffrn_measured_fraction_theta_max 1.000
_diffrn_measurement_device_type 'Bruker D8 VENTURE PHOTON 100 CMOS'
_diffrn_measurement_method '\w scans'
_diffrn_radiation_monochromator mirror
_diffrn_radiation_type CuK\a
_diffrn_radiation_wavelength 1.54178
_diffrn_reflns_av_R_equivalents 0.0359
_diffrn_reflns_limit_h_max 7
_diffrn_reflns_limit_h_min -7
_diffrn_reflns_limit_k_max 24
_diffrn_reflns_limit_k_min -22
_diffrn_reflns_limit_l_max 12
_diffrn_reflns_limit_l_min -12
_diffrn_reflns_number 13389
_diffrn_reflns_theta_full 72.400
_diffrn_reflns_theta_max 72.413
_diffrn_reflns_theta_min 4.507
_exptl_absorpt_coefficient_mu 0.719
_exptl_absorpt_correction_T_max 0.96
_exptl_absorpt_correction_T_min 0.88
_exptl_absorpt_correction_type multi-scan
_exptl_absorpt_process_details
;
(<i>SADABS</i>; Bruker, 2016)
;
_exptl_crystal_colour colourless
_exptl_crystal_density_diffrn 1.330
_exptl_crystal_density_method 'not measured'
_exptl_crystal_description slab
_exptl_crystal_F_000 512
_exptl_crystal_size_max 0.180
_exptl_crystal_size_mid 0.110
_exptl_crystal_size_min 0.050
_refine_diff_density_max 0.244
_refine_diff_density_min -0.217
_refine_ls_extinction_coef 0.0028(4)
_refine_ls_extinction_expression Fc^*^=kFc[1+0.001xFc^2^\l^3^/sin(2\q)]^-1/4^
_refine_ls_extinction_method
;
SHELXL2014 (Sheldrick, 2015b)
;
_refine_ls_goodness_of_fit_ref 1.049
_refine_ls_hydrogen_treatment mixed
_refine_ls_matrix_type full
_refine_ls_number_parameters 174
_refine_ls_number_reflns 2396
_refine_ls_number_restraints 0
_refine_ls_restrained_S_all 1.049
_refine_ls_R_factor_all 0.0399
_refine_ls_R_factor_gt 0.0355
_refine_ls_shift/su_max 0.000
_refine_ls_shift/su_mean 0.000
_refine_ls_structure_factor_coef Fsqd
_refine_ls_weighting_details 'w=1/[\s^2^(Fo^2^)+(0.0415P)^2^+0.4538P] where P=(Fo^2^+2Fc^2^)/3'
_refine_ls_weighting_scheme calc
_refine_ls_wR_factor_gt 0.0872
_refine_ls_wR_factor_ref 0.0909
_reflns_number_gt 2144
_reflns_number_total 2396
_reflns_threshold_expression 'I > 2\s(I)'
_cod_data_source_file hb4045sup1.cif
_cod_data_source_block I
_cod_database_code 1543345
_shelx_space_group_comment
;
The symmetry employed for this shelxl refinement is uniquely defined
by the following loop, which should always be used as a source of
symmetry information in preference to the above space-group names.
They are only intended as comments.
;
_shelx_estimated_absorpt_t_min 0.882
_shelx_estimated_absorpt_t_max 0.965

loop_
_space_group_symop_operation_xyz
'x, y, z'
'-x, y+1/2, -z+1/2'
'-x, -y, -z'
'x, -y-1/2, z-1/2'

loop_
_atom_site_type_symbol
_atom_site_label
_atom_site_fract_x
_atom_site_fract_y
_atom_site_fract_z
_atom_site_U_iso_or_equiv
_atom_site_adp_type
_atom_site_calc_flag
_atom_site_occupancy
O O1 0.13164(14) 0.25617(5) 0.45005(8) 0.0234(2) Uani d 1
N N1 -0.45027(16) 0.19423(5) 0.10816(10) 0.0219(2) Uani d 1
H H1N -0.548(3) 0.1943(9) 0.0242(18) 0.041(5) Uiso d 1
N N2 -0.26056(16) 0.22876(5) 0.12750(10) 0.0230(2) Uani d 1
N N3 0.13616(16) 0.28777(5) 0.23431(10) 0.0199(2) Uani d 1
H H3N 0.075(3) 0.2822(9) 0.1453(19) 0.040(5) Uiso d 1
N N4 0.33063(16) 0.32301(5) 0.28110(10) 0.0197(2) Uani d 1
C C1 -0.6798(2) 0.12747(7) 0.22526(13) 0.0257(3) Uani d 1
H H1A -0.7097 0.1311 0.3150 0.038 Uiso calc 1
H H1B -0.6543 0.0796 0.2064 0.038 Uiso calc 1
H H1C -0.8061 0.1448 0.1541 0.038 Uiso calc 1
C C2 -0.48123(19) 0.16845(6) 0.22564(12) 0.0194(3) Uani d 1
C C3 -0.29917(19) 0.18685(6) 0.32884(12) 0.0202(3) Uani d 1
H H3A -0.2692 0.1768 0.4239 0.024 Uiso calc 1
C C4 -0.16778(18) 0.22376(6) 0.26275(11) 0.0181(2) Uani d 1
C C5 0.04539(18) 0.25684(6) 0.32520(11) 0.0183(2) Uani d 1
C C6 0.3987(2) 0.35207(6) 0.18704(12) 0.0215(3) Uani d 1
H H6 0.3148 0.3475 0.0942 0.026 Uiso calc 1
C C7 0.60155(19) 0.39211(6) 0.21779(12) 0.0208(3) Uani d 1
C C8 0.7525(2) 0.39328(6) 0.34711(13) 0.0254(3) Uani d 1
H H8 0.7255 0.3672 0.4199 0.031 Uiso calc 1
C C9 0.9410(2) 0.43211(7) 0.36968(13) 0.0274(3) Uani d 1
H H9 1.0421 0.4322 0.4583 0.033 Uiso calc 1
C C10 0.9870(2) 0.47127(6) 0.26588(13) 0.0251(3) Uani d 1
C C11 0.8371(2) 0.46969(7) 0.13747(13) 0.0274(3) Uani d 1
H H11 0.8646 0.4958 0.0648 0.033 Uiso calc 1
C C12 0.6474(2) 0.43060(6) 0.11315(12) 0.0249(3) Uani d 1
H H12 0.5476 0.4301 0.0241 0.030 Uiso calc 1
C C13 1.1923(2) 0.51398(8) 0.29335(16) 0.0362(3) Uani d 1
H H13A 1.2769 0.5084 0.3893 0.054 Uiso calc 0.514(19)
H H13B 1.2813 0.4993 0.2330 0.054 Uiso calc 0.514(19)
H H13C 1.1521 0.5620 0.2756 0.054 Uiso calc 0.514(19)
H H13E 1.1966 0.5380 0.2093 0.054 Uiso calc 0.486(19)
H H13D 1.1923 0.5472 0.3656 0.054 Uiso calc 0.486(19)
H H13F 1.3214 0.4845 0.3230 0.054 Uiso calc 0.486(19)

loop_
_atom_site_aniso_label
_atom_site_aniso_U_11
_atom_site_aniso_U_22
_atom_site_aniso_U_33
_atom_site_aniso_U_12
_atom_site_aniso_U_13
_atom_site_aniso_U_23
O1 0.0202(4) 0.0333(5) 0.0147(4) -0.0029(3) 0.0013(3) 0.0003(3)
N1 0.0180(5) 0.0285(5) 0.0162(5) -0.0025(4) -0.0004(4) 0.0007(4)
N2 0.0190(5) 0.0311(6) 0.0169(5) -0.0040(4) 0.0016(4) 0.0023(4)
N3 0.0182(5) 0.0250(5) 0.0150(5) -0.0042(4) 0.0020(4) -0.0008(4)
N4 0.0171(5) 0.0214(5) 0.0201(5) -0.0015(4) 0.0039(4) -0.0016(4)
C1 0.0216(6) 0.0269(6) 0.0273(6) -0.0040(5) 0.0046(5) -0.0006(5)
C2 0.0190(6) 0.0190(5) 0.0199(6) 0.0012(4) 0.0049(4) -0.0002(4)
C3 0.0211(6) 0.0226(6) 0.0164(5) -0.0008(4) 0.0040(4) 0.0004(4)
C4 0.0174(5) 0.0202(5) 0.0155(5) 0.0013(4) 0.0023(4) -0.0001(4)
C5 0.0172(5) 0.0202(5) 0.0167(5) 0.0019(4) 0.0035(4) -0.0003(4)
C6 0.0223(6) 0.0231(6) 0.0184(5) -0.0008(5) 0.0044(4) -0.0013(4)
C7 0.0210(6) 0.0194(6) 0.0228(6) 0.0007(4) 0.0075(5) -0.0013(4)
C8 0.0267(6) 0.0260(6) 0.0230(6) -0.0025(5) 0.0056(5) 0.0038(5)
C9 0.0246(6) 0.0277(6) 0.0265(6) -0.0015(5) 0.0011(5) 0.0015(5)
C10 0.0232(6) 0.0204(6) 0.0341(7) -0.0004(5) 0.0119(5) -0.0029(5)
C11 0.0325(7) 0.0265(6) 0.0273(6) -0.0033(5) 0.0150(5) 0.0014(5)
C12 0.0273(6) 0.0278(6) 0.0199(6) -0.0011(5) 0.0069(5) -0.0004(5)
C13 0.0303(7) 0.0333(7) 0.0474(9) -0.0089(6) 0.0144(6) -0.0041(6)

loop_
_atom_type_symbol
_atom_type_description
_atom_type_scat_dispersion_real
_atom_type_scat_dispersion_imag
_atom_type_scat_source
C C 0.0181 0.0091 'International Tables Vol C Tables 4.2.6.8 and 6.1.1.4'
H H 0.0000 0.0000 'International Tables Vol C Tables 4.2.6.8 and 6.1.1.4'
N N 0.0311 0.0180 'International Tables Vol C Tables 4.2.6.8 and 6.1.1.4'
O O 0.0492 0.0322 'International Tables Vol C Tables 4.2.6.8 and 6.1.1.4'

loop_
_geom_angle_atom_site_label_1
_geom_angle_atom_site_label_2
_geom_angle_atom_site_label_3
_geom_angle
N2 N1 C2 113.34(9)
N2 N1 H1N 119.3(11)
C2 N1 H1N 127.0(11)
C4 N2 N1 103.78(9)
C5 N3 N4 119.69(9)
C5 N3 H3N 119.3(11)
N4 N3 H3N 120.9(11)
C6 N4 N3 114.64(10)
C2 C1 H1A 109.5
C2 C1 H1B 109.5
H1A C1 H1B 109.5
C2 C1 H1C 109.5
H1A C1 H1C 109.5
H1B C1 H1C 109.5
N1 C2 C3 106.12(10)
N1 C2 C1 121.44(10)
C3 C2 C1 132.41(11)
C2 C3 C4 104.82(10)
C2 C3 H3A 127.6
C4 C3 H3A 127.6
N2 C4 C3 111.94(10)
N2 C4 C5 120.14(10)
C3 C4 C5 127.90(10)
O1 C5 N3 123.37(11)
O1 C5 C4 122.23(10)
N3 C5 C4 114.40(10)
N4 C6 C7 122.21(11)
N4 C6 H6 118.9
C7 C6 H6 118.9
C12 C7 C8 118.25(11)
C12 C7 C6 118.69(11)
C8 C7 C6 123.06(11)
C9 C8 C7 120.32(12)
C9 C8 H8 119.8
C7 C8 H8 119.8
C8 C9 C10 121.78(12)
C8 C9 H9 119.1
C10 C9 H9 119.1
C11 C10 C9 117.68(12)
C11 C10 C13 121.46(12)
C9 C10 C13 120.86(12)
C10 C11 C12 121.14(12)
C10 C11 H11 119.4
C12 C11 H11 119.4
C11 C12 C7 120.82(11)
C11 C12 H12 119.6
C7 C12 H12 119.6
C10 C13 H13A 109.5
C10 C13 H13B 109.5
H13A C13 H13B 109.5
C10 C13 H13C 109.5
H13A C13 H13C 109.5
H13B C13 H13C 109.5
C10 C13 H13E 109.5
H13A C13 H13E 141.1
H13B C13 H13E 56.3
H13C C13 H13E 56.3
C10 C13 H13D 109.5
H13A C13 H13D 56.3
H13B C13 H13D 141.1
H13C C13 H13D 56.3
H13E C13 H13D 109.5
C10 C13 H13F 109.5
H13A C13 H13F 56.3
H13B C13 H13F 56.3
H13C C13 H13F 141.1
H13E C13 H13F 109.5
H13D C13 H13F 109.5

loop_
_geom_bond_atom_site_label_1
_geom_bond_atom_site_label_2
_geom_bond_distance
O1 C5 1.2335(14)
N1 N2 1.3457(14)
N1 C2 1.3547(15)
N1 H1N 0.905(18)
N2 C4 1.3390(14)
N3 C5 1.3535(15)
N3 N4 1.3786(13)
N3 H3N 0.885(18)
N4 C6 1.2808(15)
C1 C2 1.4911(16)
C1 H1A 0.9800
C1 H1B 0.9800
C1 H1C 0.9800
C2 C3 1.3770(16)
C3 C4 1.4020(16)
C3 H3A 0.9500
C4 C5 1.4757(15)
C6 C7 1.4643(16)
C6 H6 0.9500
C7 C12 1.3941(17)
C7 C8 1.3960(17)
C8 C9 1.3813(18)
C8 H8 0.9500
C9 C10 1.3949(18)
C9 H9 0.9500
C10 C11 1.3863(18)
C10 C13 1.5068(17)
C11 C12 1.3893(18)
C11 H11 0.9500
C12 H12 0.9500
C13 H13A 0.9800
C13 H13B 0.9800
C13 H13C 0.9800
C13 H13E 0.9800
C13 H13D 0.9800
C13 H13F 0.9800

loop_
_geom_hbond_atom_site_label_D
_geom_hbond_atom_site_label_H
_geom_hbond_atom_site_label_A
_geom_hbond_site_symmetry_A
_geom_hbond_distance_DH
_geom_hbond_distance_HA
_geom_hbond_distance_DA
_geom_hbond_angle_DHA
N1 H1N O1 4_465 0.905(18) 2.191(18) 2.8655(13) 130.8(14)
N1 H1N N4 4_465 0.905(18) 2.395(18) 3.2419(14) 155.9(15)
N3 H3N O1 4_565 0.885(18) 2.232(18) 2.9971(13) 144.4(15)

loop_
_geom_torsion_atom_site_label_1
_geom_torsion_atom_site_label_2
_geom_torsion_atom_site_label_3
_geom_torsion_atom_site_label_4
_geom_torsion
C2 N1 N2 C4 0.65(13)
C5 N3 N4 C6 -177.96(10)
N2 N1 C2 C3 -0.43(14)
N2 N1 C2 C1 -178.88(10)
N1 C2 C3 C4 0.03(13)
C1 C2 C3 C4 178.23(12)
N1 N2 C4 C3 -0.62(13)
N1 N2 C4 C5 -178.99(10)
C2 C3 C4 N2 0.38(14)
C2 C3 C4 C5 178.60(11)
N4 N3 C5 O1 -2.66(17)
N4 N3 C5 C4 177.13(9)
N2 C4 C5 O1 176.57(11)
C3 C4 C5 O1 -1.52(19)
N2 C4 C5 N3 -3.22(16)
C3 C4 C5 N3 178.69(11)
N3 N4 C6 C7 179.59(10)
N4 C6 C7 C12 -170.31(11)
N4 C6 C7 C8 10.09(19)
C12 C7 C8 C9 0.41(19)
C6 C7 C8 C9 -179.99(11)
C7 C8 C9 C10 0.2(2)
C8 C9 C10 C11 -0.47(19)
C8 C9 C10 C13 179.18(12)
C9 C10 C11 C12 0.15(19)
C13 C10 C11 C12 -179.50(12)
C10 C11 C12 C7 0.45(19)
C8 C7 C12 C11 -0.73(18)
C6 C7 C12 C11 179.65(11)

_cod_database_fobs_code 1543345
